data_7028093
loop_
_publ_author_name
'Maclagan, Robert G. A. R.'
'NieuwenhuyzenCuthbert J.Wilkins, Mark'
'Williamson, Bryce E.'

_publ_section_title
;
 Structural study of the cyclic chlorosiloxanes and
 chlorosilathianes&#x200A;&#x2020;
;
_journal_issue 16
_journal_name_full 'Journal of the Chemical Society, Dalton Transactions'
_journal_page_first 2697
_journal_paper_doi 10.1039/a802753f
_journal_year 1998
_chemical_formula_sum 'Cl2 O Si'
_chemical_formula_weight 114.99
_chemical_name_systematic
;
 ?
;
_space_group_IT_number 2
_symmetry_space_group_name_Hall '-P 1'
_symmetry_space_group_name_H-M 'P -1'
_atom_sites_solution_hydrogens geom
_atom_sites_solution_primary direct
_atom_sites_solution_secondary difmap
_audit_creation_method SHELXL
_cell_angle_alpha 77.43(2)
_cell_angle_beta 81.18(2)
_cell_angle_gamma 72.680(10)
_cell_formula_units_Z 4
_cell_length_a 5.9820(10)
_cell_length_b 8.088(2)
_cell_length_c 8.156(2)
_cell_measurement_temperature 130(2)
_cell_volume 366.02(15)
_computing_structure_refinement 'SHELXL-93 (Sheldrick, 1993)'
_computing_structure_solution 'SHELXS-86 (Sheldrick, 1990)'
_diffrn_ambient_temperature 130(2)
_diffrn_radiation_monochromator graphite
_diffrn_radiation_source 'fine-focus sealed tube'
_diffrn_radiation_type MoK\a
_diffrn_radiation_wavelength 0.71073
_diffrn_reflns_av_R_equivalents 0.0453
_diffrn_reflns_av_sigmaI/netI 0.0128
_diffrn_reflns_limit_h_max 5
_diffrn_reflns_limit_h_min 0
_diffrn_reflns_limit_k_max 10
_diffrn_reflns_limit_k_min -9
_diffrn_reflns_limit_l_max 10
_diffrn_reflns_limit_l_min -10
_diffrn_reflns_number 1506
_diffrn_reflns_theta_max 27.49
_diffrn_reflns_theta_min 2.57
_exptl_absorpt_coefficient_mu 1.856
_exptl_crystal_density_diffrn 2.087
_exptl_crystal_F_000 224
_refine_diff_density_max 0.269
_refine_diff_density_min -0.501
_refine_diff_density_rms 0.094
_refine_ls_extinction_method none
_refine_ls_goodness_of_fit_all 1.222
_refine_ls_goodness_of_fit_obs 1.235
_refine_ls_matrix_type full
_refine_ls_number_parameters 73
_refine_ls_number_reflns 1346
_refine_ls_number_restraints 0
_refine_ls_restrained_S_all 1.222
_refine_ls_restrained_S_obs 1.235
_refine_ls_R_factor_all 0.0261
_refine_ls_R_factor_obs 0.0254
_refine_ls_shift/esd_max 0.000
_refine_ls_shift/esd_mean 0.000
_refine_ls_structure_factor_coef Fsqd
_refine_ls_weighting_details 'w=1/[\s^2^(Fo^2^)+(0.0325P)^2^+0.3770P] where P=(Fo^2^+2Fc^2^)/3'
_refine_ls_weighting_scheme calc
_refine_ls_wR_factor_all 0.0697
_refine_ls_wR_factor_obs 0.0693
_reflns_number_observed 1305
_reflns_number_total 1346
_reflns_observed_criterion >2sigma(I)
_cod_data_source_file f802753sup1.cif
_cod_data_source_block tetr
_cod_depositor_comments
;
The following automatic conversions were performed:

'_refine_ls_weighting_scheme' value 'calc
w=1/[\s^2^(Fo^2^)+(0.0325P)^2^+0.3770P] where P=(Fo^2^+2Fc^2^)/3' was
changed to 'calc'. New tag '_refine_ls_weighting_details' was
created. The value of the new tag was set to
'w=1/[\s^2^(Fo^2^)+(0.0325P)^2^+0.3770P] where P=(Fo^2^+2Fc^2^)/3'.

Automatic conversion script
Id: cif_fix_values 3143 2015-03-26 13:38:13Z robertas 
;
_cod_original_cell_volume 366.02(14)
_cod_database_code 7028093

loop_
_symmetry_equiv_pos_as_xyz
'x, y, z'
'-x, -y, -z'

loop_
_atom_site_aniso_label
_atom_site_aniso_U_11
_atom_site_aniso_U_22
_atom_site_aniso_U_33
_atom_site_aniso_U_23
_atom_site_aniso_U_13
_atom_site_aniso_U_12
Cl12 0.0140(5) 0.0269(3) 0.0301(3) -0.0064(2) -0.0010(2) -0.0077(2)
Cl11 0.0178(4) 0.0207(3) 0.0287(3) -0.0099(2) 0.0010(2) -0.0025(2)
Si1 0.0149(5) 0.0124(3) 0.0134(3) -0.0026(2) -0.0026(2) -0.0054(2)
Cl22 0.0209(4) 0.0193(3) 0.0255(3) -0.0003(2) -0.0035(2) 0.0017(2)
Cl21 0.0187(4) 0.0380(3) 0.0234(3) 0.0012(2) 0.0049(2) -0.0030(3)
Si2 0.0152(4) 0.0121(3) 0.0109(2) -0.0007(2) -0.0018(2) -0.0045(2)
O2 0.0307(12) 0.0177(8) 0.0188(7) 0.0007(6) -0.0071(7) -0.0124(7)
O1 0.0342(13) 0.0207(8) 0.0178(7) -0.0023(6) -0.0084(7) -0.0126(7)

loop_
_atom_site_label
_atom_site_type_symbol
_atom_site_fract_x
_atom_site_fract_y
_atom_site_fract_z
_atom_site_U_iso_or_equiv
_atom_site_thermal_displace_type
_atom_site_occupancy
_atom_site_calc_flag
Cl12 Cl 0.43066(11) 0.71593(8) 0.10029(7) 0.0231(2) Uani 1 d
Cl11 Cl -0.12575(11) 0.87701(7) 0.21330(7) 0.0225(2) Uani 1 d
Si1 Si 0.10898(12) 0.68544(7) 0.10997(7) 0.0130(2) Uani 1 d
Cl22 Cl 0.28644(11) 0.11746(7) 0.32896(7) 0.0240(2) Uani 1 d
Cl21 Cl -0.25692(12) 0.33492(9) 0.42029(7) 0.0296(2) Uani 1 d
Si2 Si 0.02172(12) 0.32315(7) 0.24929(7) 0.0127(2) Uani 1 d
O2 O 0.1017(3) 0.4990(2) 0.2232(2) 0.0212(4) Uani 1 d
O1 O 0.0475(3) 0.6963(2) -0.0752(2) 0.0226(4) Uani 1 d

loop_
_atom_type_symbol
_atom_type_description
_atom_type_scat_dispersion_real
_atom_type_scat_dispersion_imag
_atom_type_scat_source
O O 0.0106 0.0060 'International Tables Vol C Tables 4.2.6.8 and 6.1.1.4'
Si Si 0.0817 0.0704 'International Tables Vol C Tables 4.2.6.8 and 6.1.1.4'
Cl Cl 0.1484 0.1585 'International Tables Vol C Tables 4.2.6.8 and 6.1.1.4'

loop_
_geom_angle_atom_site_label_1
_geom_angle_atom_site_label_2
_geom_angle_atom_site_label_3
_geom_angle
_geom_angle_site_symmetry_1
_geom_angle_site_symmetry_3
O1 Si1 O2 110.22(9) . .
O1 Si1 Cl11 109.19(7) . .
O2 Si1 Cl11 109.32(8) . .
O1 Si1 Cl12 109.67(8) . .
O2 Si1 Cl12 109.15(8) . .
Cl11 Si1 Cl12 109.26(4) . .
O1 Si2 O2 109.37(9) 2_565 .
O1 Si2 Cl22 109.92(7) 2_565 .
O2 Si2 Cl22 109.09(8) . .
O1 Si2 Cl21 109.17(8) 2_565 .
O2 Si2 Cl21 109.59(8) . .
Cl22 Si2 Cl21 109.68(4) . .
Si2 O2 Si1 148.53(11) . .
Si1 O1 Si2 170.73(12) . 2_565

loop_
_geom_bond_atom_site_label_1
_geom_bond_atom_site_label_2
_geom_bond_distance
_geom_bond_site_symmetry_2
Cl12 Si1 1.9993(10) .
Cl11 Si1 1.9981(9) .
Si1 O1 1.587(2) .
Si1 O2 1.597(2) .
Cl22 Si2 1.9935(9) .
Cl21 Si2 1.9957(10) .
Si2 O1 1.590(2) 2_565
Si2 O2 1.593(2) .
O1 Si2 1.590(2) 2_565
